data_2005925
loop_
_publ_author_name
'Gzella, A.'
'Zaprutko, L.'
'Wrzeciono, U.'

_publ_section_title
;
 Triterpenoide. X. \"Uber neue isomere Triterpenlactone
;
_journal_issue 2
_journal_name_full 'Acta Crystallographica Section C'
_journal_page_first 261
_journal_page_last 264
_journal_paper_doi 10.1107/S0108270196012887
_journal_volume 53
_journal_year 1997
_chemical_formula_moiety 'C29 H42 O6'
_chemical_formula_sum 'C29 H42 O6'
_chemical_formula_weight 486.63
_chemical_melting_point .521E-305
_chemical_name_systematic 9\b-hydroxy-28-methoxy-11,28-dioxo-1,2-dinor-10\a-18\b-olean-12-en-3,10\b-olide
_space_group_IT_number 19
_symmetry_cell_setting orthorhombic
_symmetry_space_group_name_Hall 'P 2ac 2ab'
_symmetry_space_group_name_H-M 'P 21 21 21'
_audit_creation_method SHELXL
_cell_angle_alpha 90.00
_cell_angle_beta 90.00
_cell_angle_gamma 90.00
_cell_formula_units_Z 4
_cell_length_a 6.776(1)
_cell_length_b 17.928(1)
_cell_length_c 21.642(1)
_cell_measurement_reflns_used 53
_cell_measurement_temperature 293(2)
_cell_measurement_theta_max 30.0
_cell_measurement_theta_min 14.0
_cell_volume 2629.1(4)
_computing_cell_refinement 'KUMA KM4 Software'
_computing_data_collection 'KUMA KM4 Software (Kuma Diffraction, 1991)'
_computing_data_reduction 'KUMA KM4 Software'
_computing_molecular_graphics 'ORTEPII (Johnson, 1976)'
_computing_publication_material SHELXL93
_computing_structure_refinement 'SHELXL93 (Sheldrick, 1993)'
_computing_structure_solution 'SHELXS86 (Sheldrick, 1985)'
_diffrn_ambient_temperature 293(2)
_diffrn_measurement_device 'KUMA Diffraction KM-4'
_diffrn_measurement_method \w/2\q
_diffrn_radiation_monochromator Graphite
_diffrn_radiation_source 'fine-focus sealed tube'
_diffrn_radiation_type CuK\a
_diffrn_radiation_wavelength 1.54178
_diffrn_reflns_av_R_equivalents 0.0277
_diffrn_reflns_av_sigmaI/netI 0.0266
_diffrn_reflns_limit_h_max 7
_diffrn_reflns_limit_h_min -8
_diffrn_reflns_limit_k_max 21
_diffrn_reflns_limit_k_min 0
_diffrn_reflns_limit_l_max 26
_diffrn_reflns_limit_l_min 0
_diffrn_reflns_number 5004
_diffrn_reflns_theta_max 70.17
_diffrn_reflns_theta_min 3.20
_diffrn_standards_decay_% 2.0
_diffrn_standards_interval_count 100
_diffrn_standards_number 2
_exptl_absorpt_coefficient_mu 0.678
_exptl_absorpt_correction_type none
_exptl_crystal_colour Farblos
_exptl_crystal_density_diffrn 1.229
_exptl_crystal_density_meas ?
_exptl_crystal_description Nadel
_exptl_crystal_F_000 1056
_exptl_crystal_size_max 0.50
_exptl_crystal_size_mid 0.20
_exptl_crystal_size_min 0.10
_refine_diff_density_max 0.292
_refine_diff_density_min -0.245
_refine_ls_abs_structure_details 'Flack (1983)'
_refine_ls_abs_structure_Flack -0,1(2)
_refine_ls_extinction_coef 0.0053(5)
_refine_ls_extinction_method 'SHELXL93 (Sheldrick, 1993)'
_refine_ls_goodness_of_fit_all 1.061
_refine_ls_goodness_of_fit_obs 1.078
_refine_ls_hydrogen_treatment 'H-Atomparameter nicht verfeinert, au\&Ser H(O3)'
_refine_ls_matrix_type full
_refine_ls_number_parameters 321
_refine_ls_number_reflns 4433
_refine_ls_number_restraints 0
_refine_ls_restrained_S_all 1.061
_refine_ls_restrained_S_obs 1.078
_refine_ls_R_factor_all 0.0495
_refine_ls_R_factor_obs 0.0404
_refine_ls_shift/esd_max -0.002
_refine_ls_shift/esd_mean 0.000
_refine_ls_structure_factor_coef Fsqd
_refine_ls_weighting_details 'w = 1/[\s^2^(Fo^2^)+(0.0735P)^2^+0.1372P] wobei P=(Fo^2^+2Fc^2^)/3'
_refine_ls_weighting_scheme calc
_refine_ls_wR_factor_all 0.1224
_refine_ls_wR_factor_obs 0.1170
_reflns_number_observed 3964
_reflns_number_total 4433
_reflns_observed_criterion >2sigma(I)
_cod_data_source_file cf1142.cif
_cod_data_source_block 3
_cod_depositor_comments
;
The following automatic conversions were performed:
'_symmetry_cell_setting' value 'Orthorhombic' changed to 'orthorhombic'
according to '/home/saulius/struct/CIF-dictionaries/cif_core.dic'
dictionary named 'cif_core.dic' version 2.4.1 from 2010-06-29.

Automatic conversion script
Id: cif_fix_enum 1527 2010-12-29 10:47:43Z saulius 

The following automatic conversions were performed:

'_symmetry_cell_setting' value 'Orthorhombic' changed to
'orthorhombic' according to
/home/saulius/struct/CIF-dictionaries/cif_core.dic dictionary named
'cif_core.dic' version 2.4.1 from 2010-06-29.

Automatic conversion script
Id: cif_fix_values 1715 2011-07-08 13:25:40Z adriana 

The following automatic conversions were performed:

'_exptl_crystal_density_meas' value 'nicht gemessen' was changed to
'?' - the value is perceived as not measured.

Automatic conversion script
Id: cif_fix_values 3008 2015-01-20 13:52:24Z robertas 

The following automatic conversions were performed:

'_refine_ls_weighting_scheme' value 'w =
1/[\s^2^(Fo^2^)+(0.0735P)^2^+0.1372P] wobei P=(Fo^2^+2Fc^2^)/3' was
changed to 'calc'. New tag '_refine_ls_weighting_details' was
created. The value of the new tag was set to 'w =
1/[\s^2^(Fo^2^)+(0.0735P)^2^+0.1372P] wobei P=(Fo^2^+2Fc^2^)/3'.

Automatic conversion script
Id: cif_fix_values 3143 2015-03-26 13:38:13Z robertas 
;
_cod_database_code 2005925

loop_
_symmetry_equiv_pos_as_xyz
'x, y, z'
'x+1/2, -y+1/2, -z'
'-x, y+1/2, -z+1/2'
'-x+1/2, -y, z+1/2'

loop_
_atom_site_aniso_label
_atom_site_aniso_U_11
_atom_site_aniso_U_12
_atom_site_aniso_U_13
_atom_site_aniso_U_22
_atom_site_aniso_U_23
_atom_site_aniso_U_33
O1 0.079(2) -0.0143(14) -0.0011(14) 0.106(2) -0.0666(15) 0.114(2)
O2 0.0515(9) -0.0117(7) 0.0029(8) 0.0471(8) -0.0157(7) 0.0649(10)
O3 0.0435(9) -0.0015(8) -0.0156(7) 0.0643(10) -0.0122(8) 0.0568(9)
O4 0.0690(12) -0.0460(10) 0.0162(10) 0.0778(12) -0.0183(9) 0.0709(11)
O5 0.0340(8) -0.0006(8) -0.0043(9) 0.0574(9) 0.0097(9) 0.1061(15)
O6 0.0413(9) 0.0077(7) -0.0098(9) 0.0443(8) 0.0106(8) 0.0975(13)
C3 0.0521(14) 0.0048(12) -0.0092(13) 0.0562(13) -0.0235(12) 0.075(2)
C4 0.0512(13) 0.0078(10) -0.0009(11) 0.0524(12) -0.0126(10) 0.0580(13)
C5 0.0420(12) 0.0010(9) 0.0043(10) 0.0451(10) -0.0053(9) 0.0489(11)
C6 0.0563(14) 0.0036(10) 0.0047(10) 0.0516(11) 0.0018(9) 0.0394(10)
C7 0.0512(13) -0.0008(10) 0.0070(9) 0.0455(10) 0.0031(8) 0.0408(10)
C8 0.0324(10) -0.0008(8) 0.0022(8) 0.0406(9) -0.0014(8) 0.0408(10)
C9 0.0331(10) -0.0060(8) -0.0033(8) 0.0449(10) -0.0061(8) 0.0426(10)
C10 0.0383(11) -0.0051(8) -0.0037(9) 0.0385(9) -0.0049(8) 0.0491(11)
C11 0.0402(12) -0.0119(9) 0.0054(9) 0.0469(11) -0.0080(9) 0.0531(12)
C12 0.0409(11) -0.0134(9) 0.0106(9) 0.0456(11) -0.0005(8) 0.0453(11)
C13 0.0297(10) -0.0007(7) 0.0032(7) 0.0339(8) 0.0010(7) 0.0399(10)
C14 0.0295(9) -0.0041(8) 0.0042(8) 0.0373(9) -0.0015(7) 0.0370(9)
C15 0.0499(13) -0.0112(9) 0.0082(9) 0.0371(9) 0.0028(8) 0.0452(11)
C16 0.0347(10) -0.0071(8) 0.0021(9) 0.0341(8) -0.0013(8) 0.0515(11)
C17 0.0304(9) 0.0003(7) -0.0012(8) 0.0356(8) -0.0014(7) 0.0408(10)
C18 0.0340(10) -0.0033(8) 0.0051(8) 0.0343(8) 0.0000(8) 0.0391(10)
C19 0.0485(12) 0.0061(9) -0.0008(9) 0.0381(9) 0.0006(8) 0.0429(11)
C20 0.0552(14) 0.0028(10) -0.0068(10) 0.0485(11) 0.0021(9) 0.0427(11)
C21 0.0522(13) 0.0007(10) -0.0114(10) 0.0488(11) -0.0070(9) 0.0480(12)
C22 0.0484(12) 0.0035(10) -0.0020(9) 0.0431(10) -0.0080(9) 0.0468(12)
C23 0.107(3) 0.009(2) 0.008(2) 0.079(2) -0.0212(14) 0.059(2)
C24 0.060(2) 0.0167(14) -0.003(2) 0.067(2) -0.029(2) 0.097(2)
C25 0.0576(15) -0.0005(10) -0.0076(12) 0.0454(11) 0.0063(10) 0.0663(15)
C26 0.0402(12) 0.0049(9) -0.0029(10) 0.0516(11) -0.0009(9) 0.0530(12)
C27 0.0285(10) -0.0014(10) 0.0041(9) 0.0654(13) -0.0151(10) 0.0548(13)
C28 0.0328(10) 0.0028(8) -0.0007(8) 0.0416(9) -0.0003(8) 0.0480(11)
C29 0.078(2) 0.0199(15) -0.027(2) 0.071(2) 0.0016(13) 0.067(2)
C30 0.095(2) -0.007(2) 0.0074(13) 0.074(2) 0.0048(12) 0.0420(13)
C31 0.052(2) 0.0212(13) -0.012(2) 0.066(2) 0.016(2) 0.116(3)

loop_
_atom_site_label
_atom_site_occupancy
_atom_site_fract_x
_atom_site_fract_y
_atom_site_fract_z
_atom_site_U_iso_or_equiv
_atom_site_thermal_displace_type
_atom_site_calc_flag
_atom_site_type_symbol
O1 1 0.2048(4) 0.82543(15) 0.81255(12) 0.0995(8) Uani d O
O2 1 0.1961(3) 0.76276(8) 0.72464(8) 0.0545(4) Uani d O
O3 1 0.3991(2) 0.64693(10) 0.72439(8) 0.0549(4) Uani d O
H31 1 0.4564(51) 0.6961(20) 0.7153(16) 0.081(10) Uiso d H
O4 1 0.4792(3) 0.71807(11) 0.62071(9) 0.0726(6) Uani d O
O5 1 0.5130(2) 0.45919(10) 0.50776(10) 0.0659(5) Uani d O
O6 1 0.3572(3) 0.35117(9) 0.52073(10) 0.0610(5) Uani d O
C3 1 0.1246(4) 0.77955(15) 0.78085(13) 0.0610(7) Uani d C
C4 1 -0.0589(4) 0.73594(13) 0.79457(11) 0.0538(6) Uani d C
C5 1 -0.0475(3) 0.67080(12) 0.74808(10) 0.0453(5) Uani d C
H51 1 -0.1795 0.6614 0.7313 0.048 Uiso calc H
C6 1 0.0332(4) 0.59833(13) 0.77629(10) 0.0491(5) Uani d C
H61 1 0.1599 0.6082 0.7954 0.053 Uiso calc H
H62 1 -0.0564 0.5811 0.8082 0.053 Uiso calc H
C7 1 0.0573(3) 0.53776(12) 0.72807(10) 0.0458(5) Uani d C
H71 1 -0.0724 0.5240 0.7129 0.049 Uiso calc H
H72 1 0.1136 0.4941 0.7478 0.049 Uiso calc H
C8 1 0.1888(3) 0.55905(11) 0.67201(9) 0.0379(4) Uani d C
C9 1 0.2522(3) 0.64337(11) 0.67700(9) 0.0402(4) Uani d C
C10 1 0.0875(3) 0.70100(11) 0.69563(10) 0.0420(5) Uani d C
C11 1 0.3563(3) 0.66833(12) 0.61743(11) 0.0467(5) Uani d C
C12 1 0.3120(3) 0.63153(11) 0.55989(10) 0.0439(5) Uani d C
H121 1 0.3707 0.6501 0.5242 0.046 Uiso calc H
C13 1 0.1922(3) 0.57241(10) 0.55402(9) 0.0345(4) Uani d C
C14 1 0.0796(3) 0.54018(10) 0.60867(9) 0.0346(4) Uani d C
C15 1 0.0631(3) 0.45390(11) 0.60163(10) 0.0441(5) Uani d C
H151 1 0.1887 0.4317 0.6128 0.047 Uiso calc H
H152 1 -0.0348 0.4357 0.6307 0.047 Uiso calc H
C16 1 0.0074(3) 0.42765(10) 0.53747(10) 0.0401(4) Uani d C
H161 1 -0.1214 0.4472 0.5266 0.042 Uiso calc H
H162 1 -0.0003 0.3736 0.5369 0.042 Uiso calc H
C17 1 0.1596(3) 0.45373(10) 0.49025(9) 0.0356(4) Uani d C
C18 1 0.1645(3) 0.53974(10) 0.48971(9) 0.0358(4) Uani d C
H181 1 0.2792 0.5547 0.4651 0.038 Uiso calc H
C19 1 -0.0191(3) 0.57221(11) 0.45784(9) 0.0432(5) Uani d C
H191 1 -0.1345 0.5597 0.4822 0.046 Uiso calc H
H192 1 -0.0078 0.6261 0.4572 0.046 Uiso calc H
C20 1 -0.0506(4) 0.54446(12) 0.39168(10) 0.0488(5) Uani d C
C21 1 -0.0576(4) 0.45897(13) 0.39324(10) 0.0497(5) Uani d C
H211 1 -0.1759 0.4434 0.4149 0.054 Uiso calc H
H212 1 -0.0663 0.4404 0.3512 0.054 Uiso calc H
C22 1 0.1206(4) 0.42425(12) 0.42441(10) 0.0461(5) Uani d C
H221 1 0.2363 0.4337 0.3992 0.049 Uiso calc H
H222 1 0.1019 0.3707 0.4264 0.049 Uiso calc H
C23 1 -0.0647(6) 0.7150(2) 0.86260(14) 0.0814(9) Uani d C
H231 1 -0.1826 0.6871 0.8710 0.086 Uiso calc H
H232 1 -0.0637 0.7594 0.8873 0.086 Uiso calc H
H233 1 0.0487 0.6851 0.8725 0.086 Uiso calc H
C24 1 -0.2380(5) 0.7862(2) 0.7824(2) 0.0746(8) Uani d C
H241 1 -0.3570 0.7590 0.7910 0.082 Uiso calc H
H242 1 -0.2377 0.8017 0.7399 0.082 Uiso calc H
H243 1 -0.2312 0.8293 0.8086 0.082 Uiso calc H
C25 1 -0.0221(4) 0.73761(13) 0.64198(12) 0.0564(6) Uani d C
H251 1 0.0714 0.7546 0.6118 0.062 Uiso calc H
H252 1 -0.0970 0.7793 0.6571 0.062 Uiso calc H
H253 1 -0.1095 0.7020 0.6234 0.062 Uiso calc H
C26 1 0.3816(3) 0.51317(12) 0.67603(11) 0.0483(5) Uani d C
H261 1 0.4653 0.5255 0.6417 0.052 Uiso calc H
H262 1 0.3507 0.4609 0.6749 0.052 Uiso calc H
H263 1 0.4485 0.5246 0.7140 0.052 Uiso calc H
C27 1 -0.1359(3) 0.57006(14) 0.60516(11) 0.0496(5) Uani d C
H271 1 -0.2108 0.5506 0.6392 0.054 Uiso calc H
H272 1 -0.1950 0.5544 0.5670 0.054 Uiso calc H
H273 1 -0.1346 0.6235 0.6071 0.054 Uiso calc H
C28 1 0.3627(3) 0.42430(11) 0.50727(10) 0.0408(4) Uani d C
C29 1 -0.2492(5) 0.5731(2) 0.36904(14) 0.0722(8) Uani d C
H291 1 -0.3518 0.5553 0.3959 0.079 Uiso calc H
H292 1 -0.2725 0.5555 0.3278 0.079 Uiso calc H
H293 1 -0.2487 0.6267 0.3692 0.079 Uiso calc H
C30 1 0.1094(6) 0.5732(2) 0.34866(12) 0.0701(8) Uani d C
H301 1 0.2356 0.5555 0.3624 0.077 Uiso calc H
H302 1 0.1087 0.6268 0.3489 0.077 Uiso calc H
H303 1 0.0848 0.5556 0.3075 0.077 Uiso calc H
C31 1 0.5404(4) 0.3174(2) 0.5385(2) 0.0780(9) Uani d C
H311 1 0.5194 0.2654 0.5470 0.086 Uiso calc H
H312 1 0.5902 0.3416 0.5749 0.086 Uiso calc H
H313 1 0.6342 0.3225 0.5055 0.086 Uiso calc H

loop_
_atom_type_symbol
_atom_type_description
_atom_type_scat_dispersion_real
_atom_type_scat_dispersion_imag
_atom_type_scat_source
C C 0.0181 0.0091 'International Tables Vol C Tables 4.2.6.8 and 6.1.1.4'
H H 0.0000 0.0000 'International Tables Vol C Tables 4.2.6.8 and 6.1.1.4'
O O 0.0492 0.0322 'International Tables Vol C Tables 4.2.6.8 and 6.1.1.4'

loop_
_geom_angle_atom_site_label_1
_geom_angle_atom_site_label_2
_geom_angle_atom_site_label_3
_geom_angle
_geom_angle_publ_flag
C3 O2 C10 112.0(2) yes
C28 O6 C31 116.5(2) ?
O1 C3 O2 120.5(3) ?
O1 C3 C4 128.3(3) ?
O2 C3 C4 111.2(2) yes
C3 C4 C23 110.0(3) ?
C3 C4 C24 108.4(2) ?
C23 C4 C24 107.0(2) ?
C3 C4 C5 102.9(2) yes
C23 C4 C5 116.5(2) ?
C24 C4 C5 111.8(2) ?
C6 C5 C4 113.5(2) ?
C6 C5 C10 112.0(2) no
C4 C5 C10 104.0(2) ?
C7 C6 C5 111.8(2) no
C6 C7 C8 115.1(2) no
C26 C8 C7 108.1(2) no
C26 C8 C9 106.0(2) ?
C7 C8 C9 109.8(2) no
C26 C8 C14 109.1(2) no
C7 C8 C14 110.7(2) ?
C9 C8 C14 112.9(2) no
O3 C9 C11 105.6(2) yes
O3 C9 C10 106.3(2) yes
C11 C9 C10 110.5(2) ?
O3 C9 C8 106.4(2) yes
C11 C9 C8 110.3(2) no
C10 C9 C8 117.0(2) no
O2 C10 C25 104.1(2) yes
O2 C10 C5 104.2(2) yes
C25 C10 C5 114.8(2) no
O2 C10 C9 104.4(2) ?
C25 C10 C9 115.6(2) no
C5 C10 C9 112.1(2) no
O4 C11 C12 121.7(2) ?
O4 C11 C9 118.5(2) ?
C12 C11 C9 119.8(2) yes
C13 C12 C11 124.7(2) yes
C12 C13 C14 122.0(2) yes
C12 C13 C18 117.7(2) ?
C14 C13 C18 120.2(2) no
C13 C14 C27 107.6(2) ?
C13 C14 C15 109.7(2) no
C27 C14 C15 105.6(2) ?
C13 C14 C8 110.80(15) no
C27 C14 C8 113.8(2) ?
C15 C14 C8 109.1(2) ?
C16 C15 C14 114.6(2) no
C15 C16 C17 110.5(2) no
C28 C17 C16 110.1(2) ?
C28 C17 C18 109.2(2) ?
C16 C17 C18 109.0(2) no
C28 C17 C22 105.1(2) ?
C16 C17 C22 113.5(2) ?
C18 C17 C22 109.8(2) no
C13 C18 C19 111.4(2) ?
C13 C18 C17 112.4(2) no
C19 C18 C17 111.4(2) no
C20 C19 C18 114.2(2) no
C30 C20 C29 108.6(2) ?
C30 C20 C19 111.3(2) ?
C29 C20 C19 108.4(2) ?
C30 C20 C21 112.0(2) ?
C29 C20 C21 108.5(2) ?
C19 C20 C21 108.0(2) no
C22 C21 C20 113.3(2) no
C21 C22 C17 114.0(2) no
O5 C28 O6 122.2(2) ?
O5 C28 C17 126.3(2) ?
O6 C28 C17 111.5(2) ?

loop_
_geom_bond_atom_site_label_1
_geom_bond_atom_site_label_2
_geom_bond_site_symmetry_2
_geom_bond_distance
_geom_bond_publ_flag
O1 C3 . 1.201(3) yes
O2 C3 . 1.344(3) yes
O2 C10 . 1.470(2) yes
O3 C9 . 1.431(3) yes
O4 C11 . 1.222(3) yes
O5 C28 . 1.195(3) no
O6 C28 . 1.344(3) no
O6 C31 . 1.434(3) no
C3 C4 . 1.499(4) yes
C4 C23 . 1.520(4) no
C4 C24 . 1.534(4) no
C4 C5 . 1.543(3) yes
C5 C6 . 1.536(3) no
C5 C10 . 1.555(3) yes
C6 C7 . 1.515(3) no
C7 C8 . 1.553(3) no
C8 C26 . 1.546(3) no
C8 C9 . 1.575(3) no
C8 C14 . 1.594(3) no
C9 C11 . 1.536(3) no
C9 C10 . 1.573(3) no
C10 C25 . 1.526(3) no
C11 C12 . 1.441(3) yes
C12 C13 . 1.341(3) yes
C13 C14 . 1.521(2) no
C13 C18 . 1.521(3) no
C14 C27 . 1.557(3) no
C14 C15 . 1.558(3) no
C15 C16 . 1.514(3) no
C16 C17 . 1.525(3) no
C17 C28 . 1.520(3) no
C17 C18 . 1.542(2) no
C17 C22 . 1.543(3) no
C18 C19 . 1.537(3) no
C19 C20 . 1.531(3) no
C20 C30 . 1.519(4) no
C20 C29 . 1.522(4) no
C20 C21 . 1.534(3) no
C21 C22 . 1.517(3) no

loop_
_geom_torsion_atom_site_label_1
_geom_torsion_atom_site_label_2
_geom_torsion_atom_site_label_3
_geom_torsion_atom_site_label_4
_geom_torsion
C10 O2 C3 O1 175.1(3)
C10 O2 C3 C4 -6.2(3)
O1 C3 C4 C23 -37.6(4)
O2 C3 C4 C23 143.8(2)
O1 C3 C4 C24 79.0(4)
O2 C3 C4 C24 -99.6(3)
O1 C3 C4 C5 -162.4(3)
O2 C3 C4 C5 19.0(3)
C3 C4 C5 C6 98.7(2)
C23 C4 C5 C6 -21.7(3)
C24 C4 C5 C6 -145.1(2)
C3 C4 C5 C10 -23.3(2)
C23 C4 C5 C10 -143.7(3)
C24 C4 C5 C10 92.9(2)
C4 C5 C6 C7 -175.4(2)
C10 C5 C6 C7 -58.0(2)
C5 C6 C7 C8 55.9(3)
C6 C7 C8 C26 110.6(2)
C6 C7 C8 C9 -4.7(3)
C6 C7 C8 C14 -130.0(2)
C26 C8 C9 O3 -42.3(2)
C7 C8 C9 O3 74.2(2)
C14 C8 C9 O3 -161.7(2)
C26 C8 C9 C11 71.8(2)
C7 C8 C9 C11 -171.7(2)
C14 C8 C9 C11 -47.7(2)
C26 C8 C9 C10 -160.8(2)
C7 C8 C9 C10 -44.3(2)
C14 C8 C9 C10 79.7(2)
C3 O2 C10 C25 111.2(2)
C3 O2 C10 C5 -9.4(2)
C3 O2 C10 C9 -127.1(2)
C6 C5 C10 O2 -102.7(2)
C4 C5 C10 O2 20.3(2)
C6 C5 C10 C25 144.1(2)
C4 C5 C10 C25 -92.9(2)
C6 C5 C10 C9 9.6(2)
C4 C5 C10 C9 132.6(2)
O3 C9 C10 O2 35.4(2)
C11 C9 C10 O2 -78.7(2)
C8 C9 C10 O2 154.0(2)
O3 C9 C10 C25 149.2(2)
C11 C9 C10 C25 35.1(2)
C8 C9 C10 C25 -92.2(2)
O3 C9 C10 C5 -76.8(2)
C11 C9 C10 C5 169.2(2)
C8 C9 C10 C5 41.8(2)
O3 C9 C11 O4 -37.0(3)
C10 C9 C11 O4 77.6(3)
C8 C9 C11 O4 -151.5(2)
O3 C9 C11 C12 141.2(2)
C10 C9 C11 C12 -104.3(2)
C8 C9 C11 C12 26.6(3)
O4 C11 C12 C13 173.8(2)
C9 C11 C12 C13 -4.2(4)
C11 C12 C13 C14 3.5(3)
C11 C12 C13 C18 -179.0(2)
C12 C13 C14 C27 100.0(2)
C18 C13 C14 C27 -77.4(2)
C12 C13 C14 C15 -145.6(2)
C18 C13 C14 C15 37.0(2)
C12 C13 C14 C8 -25.0(3)
C18 C13 C14 C8 157.6(2)
C26 C8 C14 C13 -70.5(2)
C7 C8 C14 C13 170.7(2)
C9 C8 C14 C13 47.1(2)
C26 C8 C14 C27 168.1(2)
C7 C8 C14 C27 49.3(2)
C9 C8 C14 C27 -74.3(2)
C26 C8 C14 C15 50.4(2)
C7 C8 C14 C15 -68.4(2)
C9 C8 C14 C15 168.0(2)
C13 C14 C15 C16 -44.5(2)
C27 C14 C15 C16 71.1(2)
C8 C14 C15 C16 -166.1(2)
C14 C15 C16 C17 59.4(2)
C15 C16 C17 C28 58.4(2)
C15 C16 C17 C18 -61.4(2)
C15 C16 C17 C22 175.8(2)
C12 C13 C18 C19 -94.4(2)
C14 C13 C18 C19 83.1(2)
C12 C13 C18 C17 139.8(2)
C14 C13 C18 C17 -42.7(2)
C28 C17 C18 C13 -68.1(2)
C16 C17 C18 C13 52.2(2)
C22 C17 C18 C13 177.1(2)
C28 C17 C18 C19 166.1(2)
C16 C17 C18 C19 -73.6(2)
C22 C17 C18 C19 51.3(2)
C13 C18 C19 C20 177.3(2)
C17 C18 C19 C20 -56.4(2)
C18 C19 C20 C30 -67.7(2)
C18 C19 C20 C29 173.0(2)
C18 C19 C20 C21 55.6(2)
C30 C20 C21 C22 69.1(3)
C29 C20 C21 C22 -171.1(2)
C19 C20 C21 C22 -53.8(3)
C20 C21 C22 C17 54.5(3)
C28 C17 C22 C21 -168.9(2)
C16 C17 C22 C21 70.7(2)
C18 C17 C22 C21 -51.6(2)
C31 O6 C28 O5 2.7(4)
C31 O6 C28 C17 -179.0(2)
C16 C17 C28 O5 -134.2(2)
C18 C17 C28 O5 -14.5(3)
C22 C17 C28 O5 103.3(3)
C16 C17 C28 O6 47.6(2)
C18 C17 C28 O6 167.3(2)
C22 C17 C28 O6 -74.9(2)

loop_
_cod_related_entry_id
_cod_related_entry_database
_cod_related_entry_code
1 ChemSpider 21186557
